data_1569031
loop_
_publ_author_name
'Wan, Qingyun'
'Arczy\'nski, Miros\/law'
'Wakizaka, Masanori'
'Gupta, Shraddha'
'Funakoshi, Nobuto'
'Yamashita, Masahiro'

_publ_section_title
;
 Single-Ion Magnetism in a Three-Dimensional Thiocyanate-Bridged
 Dysprosium(III) Framework
;
_journal_issue 2
_journal_name_full Chemistry
_journal_page_first 987
_journal_page_last 995
_journal_paper_doi 10.3390/chemistry5020067
_journal_volume 5
_journal_year 2023
_chemical_formula_moiety '0.25(C28 H16 Dy4 K16 N28 O24 S28)'
_chemical_formula_sum 'C7 H4 Dy K4 N7 O6 S7'
_chemical_formula_weight 825.49
_space_group_crystal_system monoclinic
_space_group_IT_number 15
_space_group_name_Hall '-I 2ya'
_space_group_name_H-M_alt 'I 1 2/a 1'
_atom_sites_solution_hydrogens difmap
_atom_sites_solution_primary dual
_audit_creation_date 2023-03-18
_audit_creation_method
;
Olex2 1.3-ac4
(compiled 2019.04.23 svn.r3594 for Rigaku Oxford Diffraction, GUI svn.r5739)
;
_cell_angle_alpha 90
_cell_angle_beta 107.379(2)
_cell_angle_gamma 90
_cell_formula_units_Z 4
_cell_length_a 20.0808(4)
_cell_length_b 6.44050(10)
_cell_length_c 22.2609(4)
_cell_measurement_reflns_used 24399
_cell_measurement_temperature 120
_cell_measurement_theta_max 31.4020
_cell_measurement_theta_min 3.3160
_cell_volume 2747.58(9)
_computing_cell_refinement 'CrysAlisPro 1.171.40.39a (Rigaku OD, 2019)'
_computing_data_collection 'CrysAlisPro 1.171.40.39a (Rigaku OD, 2019)'
_computing_data_reduction 'CrysAlisPro 1.171.40.39a (Rigaku OD, 2019)'
_computing_molecular_graphics 'Olex2 (Dolomanov et al., 2009)'
_computing_publication_material 'Olex2 (Dolomanov et al., 2009)'
_computing_structure_refinement 'ShelXL (Sheldrick, 2015)'
_computing_structure_solution 'ShelXT (Sheldrick, 2015)'
_diffrn_ambient_temperature 120
_diffrn_detector 'CCD plate'
_diffrn_detector_area_resol_mean 10.0000
_diffrn_detector_type 'HPC area detector'
_diffrn_measured_fraction_theta_full 0.998
_diffrn_measured_fraction_theta_max 0.905
_diffrn_measurement_details
;
List of Runs (angles in degrees, time in seconds):

  # Type    Start    End  Width  t~exp~   \w     \q     \k     \f   Frames
--------------------------------------------------------------------------
  1  \w     -2.00  35.00   0.50    0.50    --   -0.90  45.00 165.38   74
  2  \w    -90.00 -48.00   0.50    0.50    --   -0.90  45.00 143.84   84
  3  \w    -90.00  84.00   0.50    0.50    --   -0.90  45.00  60.00  348
  4  \w    -90.00 -25.00   0.50    0.50    --   -0.90  45.00 120.00  130
  5  \w    -23.00   4.00   0.50    0.50    --   -0.90  45.00 120.00   54
  6  \w     60.00  88.00   0.50    0.50    --   -0.90  45.00  30.00   56
  7  \w    -61.00 -28.00   0.50    0.50    --   -0.90  45.00   0.00   66
  8  \w     18.00  88.00   0.50    0.50    --   -0.90  45.00   0.00  140
  9  \w    -90.00 -65.00   0.50    0.50    --   -0.90  45.00 150.00   50
 10  \w    -90.00 -65.00   0.50    0.50    --   -0.90  45.00 165.38   50
;
_diffrn_measurement_device 'four-circle diffractometer'
_diffrn_measurement_device_type 'XtaLAB AFC10 (RCD3): fixed-chi single'
_diffrn_measurement_method '\w scans'
_diffrn_orient_matrix_type 'CrysAlisPro convention (1999,Acta A55,543-557)'
_diffrn_orient_matrix_UB_11 -0.0323328000
_diffrn_orient_matrix_UB_12 0.0257292000
_diffrn_orient_matrix_UB_13 0.0048515000
_diffrn_orient_matrix_UB_21 -0.0165109000
_diffrn_orient_matrix_UB_22 -0.0044915000
_diffrn_orient_matrix_UB_23 -0.0329362000
_diffrn_orient_matrix_UB_31 -0.0070219000
_diffrn_orient_matrix_UB_32 -0.1071110000
_diffrn_orient_matrix_UB_33 0.0025286000
_diffrn_radiation_monochromator mirror
_diffrn_radiation_probe x-ray
_diffrn_radiation_type 'Mo K\a'
_diffrn_radiation_wavelength 0.71073
_diffrn_reflns_av_R_equivalents 0.0447
_diffrn_reflns_av_unetI/netI 0.0236
_diffrn_reflns_Laue_measured_fraction_full 0.998
_diffrn_reflns_Laue_measured_fraction_max 0.905
_diffrn_reflns_limit_h_max 28
_diffrn_reflns_limit_h_min -27
_diffrn_reflns_limit_k_max 9
_diffrn_reflns_limit_k_min -8
_diffrn_reflns_limit_l_max 31
_diffrn_reflns_limit_l_min -32
_diffrn_reflns_number 30592
_diffrn_reflns_point_group_measured_fraction_full 0.998
_diffrn_reflns_point_group_measured_fraction_max 0.905
_diffrn_reflns_theta_full 25.242
_diffrn_reflns_theta_max 31.213
_diffrn_reflns_theta_min 3.261
_diffrn_source 'Rotating-anode X-ray tube'
_diffrn_source_type 'Rigaku (Mo) X-ray Source'
_exptl_absorpt_coefficient_mu 3.893
_exptl_absorpt_correction_T_max 1.00000
_exptl_absorpt_correction_T_min 0.59621
_exptl_absorpt_correction_type multi-scan
_exptl_absorpt_process_details
;
CrysAlisPro 1.171.40.39a (Rigaku Oxford Diffraction, 2019)
Empirical absorption correction using spherical harmonics,
 implemented in SCALE3 ABSPACK scaling algorithm.
;
_exptl_crystal_colour 'clear light colourless'
_exptl_crystal_colour_lustre clear
_exptl_crystal_colour_modifier light
_exptl_crystal_colour_primary colourless
_exptl_crystal_density_diffrn 1.996
_exptl_crystal_description block
_exptl_crystal_F_000 1588
_exptl_crystal_size_max 0.2
_exptl_crystal_size_mid 0.2
_exptl_crystal_size_min 0.1
_refine_diff_density_max 1.432
_refine_diff_density_min -2.174
_refine_diff_density_rms 0.202
_refine_ls_extinction_method none
_refine_ls_goodness_of_fit_ref 1.160
_refine_ls_hydrogen_treatment refxyz
_refine_ls_matrix_type full
_refine_ls_number_parameters 162
_refine_ls_number_reflns 4045
_refine_ls_number_restraints 4
_refine_ls_restrained_S_all 1.160
_refine_ls_R_factor_all 0.0241
_refine_ls_R_factor_gt 0.0187
_refine_ls_shift/su_max 0.001
_refine_ls_shift/su_mean 0.000
_refine_ls_structure_factor_coef Fsqd
_refine_ls_weighting_details 'w=1/[\s^2^(Fo^2^)+(0.0069P)^2^+12.7394P] where P=(Fo^2^+2Fc^2^)/3'
_refine_ls_weighting_scheme calc
_refine_ls_wR_factor_gt 0.0410
_refine_ls_wR_factor_ref 0.0487
_reflns_Friedel_coverage 0.000
_reflns_number_gt 3911
_reflns_number_total 4045
_reflns_threshold_expression 'I > 2\s(I)'
_cod_data_source_file 1-Dy.cif
_cod_data_source_block a_120k
_cod_database_code 1569031
_shelx_shelxl_version_number 2018/3
_chemical_oxdiff_formula 'C H N S O Dy'
_shelx_space_group_comment
;
The symmetry employed for this shelxl refinement is uniquely defined
by the following loop, which should always be used as a source of
symmetry information in preference to the above space-group names.
They are only intended as comments.
;
_shelx_estimated_absorpt_t_max 0.697
_shelx_estimated_absorpt_t_min 0.510
_diffrn_oxdiff_digest_frames
;
01d3bb1b665926b9e5b4d07285a21e1f5f000366a7e
;
_reflns_odcompleteness_completeness 99.80
_reflns_odcompleteness_iscentric 1
_reflns_odcompleteness_theta 26.32
_olex2_refinement_description
;
1. Fixed Uiso
 At 1.5 times of:
  All O(H,H) groups
2. Restrained distances
 O1-H1A = O1-H1B
 0.85 with sigma of 0.02
 H1A-H1B
 1.34 with sigma of 0.04
 Dy1-H1A \\sim Dy1-H1B
 with sigma of 0.02
3. Others
 Fixed Sof: S4(0.5) N4(0.5)
;
_olex2_submission_special_instructions 'No special instructions were received'
_oxdiff_exptl_absorpt_empirical_details
;
Empirical correction (ABSPACK) includes:
- Absorption correction using spherical harmonics
- Frame scaling
;
_oxdiff_exptl_absorpt_empirical_full_max 1.397
_oxdiff_exptl_absorpt_empirical_full_min 0.817

loop_
_space_group_symop_operation_xyz
'x, y, z'
'-x+1/2, y, -z'
'x+1/2, y+1/2, z+1/2'
'-x+1, y+1/2, -z+1/2'
'-x, -y, -z'
'x-1/2, -y, z'
'-x+1/2, -y+1/2, -z+1/2'
'x, -y+1/2, z+1/2'

loop_
_atom_site_label
_atom_site_type_symbol
_atom_site_fract_x
_atom_site_fract_y
_atom_site_fract_z
_atom_site_U_iso_or_equiv
_atom_site_adp_type
_atom_site_occupancy
_atom_site_site_symmetry_order
_atom_site_calc_flag
_atom_site_refinement_flags_posn
_atom_site_refinement_flags_adp
_atom_site_refinement_flags_occupancy
_atom_site_disorder_assembly
_atom_site_disorder_group
Dy1 Dy 0.250000 0.70720(2) 0.500000 0.00757(4) Uani 1 2 d DS T P . .
K1 K 0.25076(2) 0.93929(7) 0.32223(2) 0.01448(9) Uani 1 1 d . . . . .
K2 K 0.03638(3) 0.83651(8) 0.18568(3) 0.01995(10) Uani 1 1 d . . . . .
S2 S 0.48594(3) 0.83099(9) 0.66850(3) 0.01627(11) Uani 1 1 d . . . . .
S3 S 0.12662(3) 0.26870(8) 0.31756(2) 0.01313(10) Uani 1 1 d . . . . .
S1 S 0.33697(3) 0.37208(8) 0.32629(3) 0.01471(10) Uani 1 1 d . . . . .
S4 S 0.52712(15) 0.6786(4) 0.47423(16) 0.0245(5) Uani 0.5 1 d . . . . .
O1 O 0.17788(9) 0.3910(2) 0.46424(7) 0.0146(3) Uani 1 1 d D . . . .
H1A H 0.1372(10) 0.402(4) 0.4666(14) 0.022 Uiso 1 1 d DR . . . .
H1B H 0.1721(15) 0.363(4) 0.4260(9) 0.022 Uiso 1 1 d DR . . . .
O2 O 0.29694(8) 1.0098(2) 0.46159(7) 0.0152(3) Uani 1 1 d . . . . .
N1 N 0.29298(10) 0.5858(3) 0.41727(9) 0.0141(3) Uani 1 1 d . . . . .
N3 N 0.16014(10) 0.6233(3) 0.25781(9) 0.0160(4) Uani 1 1 d . . . . .
N2 N 0.34966(11) 0.8092(3) 0.58584(10) 0.0189(4) Uani 1 1 d . . . . .
C1 C 0.31164(11) 0.4951(3) 0.37992(9) 0.0109(4) Uani 1 1 d . . . . .
C2 C 0.40640(12) 0.8193(3) 0.61983(10) 0.0136(4) Uani 1 1 d . . . . .
C3 C 0.14656(11) 0.4777(3) 0.28305(10) 0.0128(4) Uani 1 1 d . . . . .
C4 C 0.500000 0.500000 0.500000 0.064(2) Uani 1 2 d S T P . .
O3 O 0.40201(13) 0.9456(3) 0.41031(11) 0.0386(5) Uani 1 1 d . . . . .
N4 N 0.5275(6) 0.6214(14) 0.4622(5) 0.028(2) Uani 0.5 1 d . . . . .

loop_
_atom_site_aniso_label
_atom_site_aniso_U_11
_atom_site_aniso_U_22
_atom_site_aniso_U_33
_atom_site_aniso_U_23
_atom_site_aniso_U_13
_atom_site_aniso_U_12
Dy1 0.00870(6) 0.00741(6) 0.00698(6) 0.000 0.00291(4) 0.000
K1 0.0167(2) 0.01297(19) 0.01382(19) 0.00066(16) 0.00457(16) -0.00054(16)
K2 0.0138(2) 0.0181(2) 0.0289(3) 0.0069(2) 0.00786(19) 0.00083(17)
S2 0.0098(2) 0.0161(2) 0.0198(2) -0.0005(2) -0.00028(19) -0.00018(18)
S3 0.0137(2) 0.0134(2) 0.0133(2) 0.00087(18) 0.00563(18) -0.00063(18)
S1 0.0169(2) 0.0144(2) 0.0166(2) -0.00376(19) 0.01070(19) -0.00145(19)
S4 0.0149(7) 0.0260(12) 0.0338(13) 0.0085(9) 0.0089(7) 0.0042(8)
O1 0.0172(7) 0.0144(7) 0.0124(7) -0.0015(6) 0.0049(6) -0.0029(6)
O2 0.0186(7) 0.0119(7) 0.0157(7) 0.0017(6) 0.0059(6) -0.0043(6)
N1 0.0173(9) 0.0145(8) 0.0125(8) 0.0009(7) 0.0075(7) 0.0006(7)
N3 0.0167(9) 0.0163(8) 0.0166(8) 0.0016(7) 0.0072(7) 0.0008(7)
N2 0.0183(9) 0.0154(9) 0.0182(9) 0.0011(7) -0.0017(7) -0.0007(7)
C1 0.0117(9) 0.0100(8) 0.0108(8) 0.0029(7) 0.0032(7) -0.0007(7)
C2 0.0156(9) 0.0099(8) 0.0149(9) -0.0001(7) 0.0038(8) -0.0002(7)
C3 0.0092(8) 0.0149(9) 0.0133(9) -0.0015(8) 0.0020(7) 0.0015(7)
C4 0.030(2) 0.022(2) 0.104(5) -0.001(3) -0.034(3) 0.0071(18)
O3 0.0542(14) 0.0303(11) 0.0440(12) -0.0042(10) 0.0340(11) -0.0151(10)
N4 0.032(3) 0.026(5) 0.030(4) 0.007(3) 0.017(3) 0.002(3)

loop_
_atom_type_symbol
_atom_type_description
_atom_type_scat_dispersion_real
_atom_type_scat_dispersion_imag
_atom_type_scat_source
C C 0.0033 0.0016 'International Tables Vol C Tables 4.2.6.8 and 6.1.1.4'
Dy Dy -0.1892 4.4098 'International Tables Vol C Tables 4.2.6.8 and 6.1.1.4'
N N 0.0061 0.0033 'International Tables Vol C Tables 4.2.6.8 and 6.1.1.4'
O O 0.0106 0.0060 'International Tables Vol C Tables 4.2.6.8 and 6.1.1.4'
S S 0.1246 0.1234 'International Tables Vol C Tables 4.2.6.8 and 6.1.1.4'
H H 0.0000 0.0000 'International Tables Vol C Tables 4.2.6.8 and 6.1.1.4'
K K 0.2009 0.2494 'International Tables Vol C Tables 4.2.6.8 and 6.1.1.4'

loop_
_geom_angle_atom_site_label_1
_geom_angle_atom_site_label_2
_geom_angle_atom_site_label_3
_geom_angle
_geom_angle_site_symmetry_1
_geom_angle_site_symmetry_3
_geom_angle_publ_flag
K1 Dy1 K1 138.658(13) . 2_556 ?
O1 Dy1 K1 98.87(4) . . ?
O1 Dy1 K1 115.07(4) . 2_556 ?
O1 Dy1 K1 98.87(4) 2_556 2_556 ?
O1 Dy1 K1 115.07(4) 2_556 . ?
O1 Dy1 O1 70.11(8) 2_556 . ?
O2 Dy1 K1 43.75(4) 2_556 2_556 ?
O2 Dy1 K1 43.75(4) . . ?
O2 Dy1 K1 98.96(4) 2_556 . ?
O2 Dy1 K1 98.96(4) . 2_556 ?
O2 Dy1 O1 121.30(6) . 2_556 ?
O2 Dy1 O1 121.30(6) 2_556 . ?
O2 Dy1 O1 142.59(5) 2_556 2_556 ?
O2 Dy1 O1 142.58(5) . . ?
O2 Dy1 O2 73.27(8) 2_556 . ?
N1 Dy1 K1 44.88(5) . . ?
N1 Dy1 K1 160.01(5) . 2_556 ?
N1 Dy1 K1 44.88(5) 2_556 2_556 ?
N1 Dy1 K1 160.01(5) 2_556 . ?
N1 Dy1 O1 78.18(6) 2_556 2_556 ?
N1 Dy1 O1 70.65(6) . 2_556 ?
N1 Dy1 O1 78.18(6) . . ?
N1 Dy1 O1 70.65(6) 2_556 . ?
N1 Dy1 O2 143.34(6) . 2_556 ?
N1 Dy1 O2 73.94(6) 2_556 2_556 ?
N1 Dy1 O2 73.94(6) . . ?
N1 Dy1 O2 143.34(6) 2_556 . ?
N1 Dy1 N1 141.77(9) . 2_556 ?
N1 Dy1 N2 83.31(7) . 2_556 ?
N1 Dy1 N2 107.17(7) . . ?
N1 Dy1 N2 107.16(7) 2_556 2_556 ?
N1 Dy1 N2 83.31(7) 2_556 . ?
N2 Dy1 K1 114.27(5) 2_556 2_556 ?
N2 Dy1 K1 114.27(5) . . ?
N2 Dy1 K1 52.88(6) . 2_556 ?
N2 Dy1 K1 52.88(6) 2_556 . ?
N2 Dy1 O1 72.73(6) . 2_556 ?
N2 Dy1 O1 138.00(6) 2_556 2_556 ?
N2 Dy1 O1 72.73(6) 2_556 . ?
N2 Dy1 O1 138.00(6) . . ?
N2 Dy1 O2 75.09(6) 2_556 2_556 ?
N2 Dy1 O2 75.09(6) . . ?
N2 Dy1 O2 79.62(6) . 2_556 ?
N2 Dy1 O2 79.62(6) 2_556 . ?
N2 Dy1 N2 148.36(10) . 2_556 ?
K1 K1 Dy1 122.077(17) 7_565 . ?
S3 K1 Dy1 92.493(14) 1_565 . ?
S3 K1 K1 123.12(2) 1_565 7_565 ?
S3 K1 S1 64.829(15) 1_565 7_565 ?
S3 K1 S1 80.739(17) 1_565 1_565 ?
S3 K1 N2 65.84(4) 1_565 2_556 ?
S1 K1 Dy1 150.674(17) 7_565 . ?
S1 K1 Dy1 115.148(15) 1_565 . ?
S1 K1 K1 114.58(2) 1_565 7_565 ?
S1 K1 K1 64.563(15) 7_565 7_565 ?
S1 K1 S1 80.890(17) 1_565 7_565 ?
S1 K1 N2 126.99(4) 1_565 2_556 ?
O2 K1 Dy1 34.11(3) . . ?
O2 K1 K1 147.65(4) . 7_565 ?
O2 K1 S3 86.07(4) . 1_565 ?
O2 K1 S1 81.05(3) . 1_565 ?
O2 K1 S1 147.79(4) . 7_565 ?
O2 K1 N1 57.24(5) . . ?
O2 K1 N2 57.77(5) . 2_556 ?
O2 K1 C1 76.04(5) . . ?
O2 K1 O3 53.00(5) . . ?
N1 K1 Dy1 33.51(4) . . ?
N1 K1 K1 92.08(4) . 7_565 ?
N1 K1 S3 124.11(4) . 1_565 ?
N1 K1 S1 125.60(4) . 1_565 ?
N1 K1 S1 151.56(4) . 7_565 ?
N1 K1 N2 59.17(5) . 2_556 ?
N1 K1 C1 21.19(5) . . ?
N1 K1 O3 63.38(5) . . ?
N3 K1 Dy1 134.34(4) 7_565 . ?
N3 K1 Dy1 92.21(4) . . ?
N3 K1 K1 44.42(4) 7_565 7_565 ?
N3 K1 K1 46.15(4) . 7_565 ?
N3 K1 S3 132.65(4) 7_565 1_565 ?
N3 K1 S3 94.73(4) . 1_565 ?
N3 K1 S1 72.21(4) 7_565 7_565 ?
N3 K1 S1 73.57(4) 7_565 1_565 ?
N3 K1 S1 152.34(4) . 1_565 ?
N3 K1 S1 72.61(4) . 7_565 ?
N3 K1 O2 126.82(5) 7_565 . ?
N3 K1 O2 126.11(5) . . ?
N3 K1 N1 79.49(5) . . ?
N3 K1 N1 103.14(5) 7_565 . ?
N3 K1 N3 90.58(6) . 7_565 ?
N3 K1 N2 73.61(5) . 2_556 ?
N3 K1 N2 157.67(5) 7_565 2_556 ?
N3 K1 C1 70.87(5) . . ?
N3 K1 C1 83.77(6) 7_565 . ?
N3 K1 O3 73.85(6) 7_565 . ?
N3 K1 O3 134.12(6) . . ?
N2 K1 Dy1 34.64(3) 2_556 . ?
N2 K1 K1 118.01(4) 2_556 7_565 ?
N2 K1 S1 116.04(4) 2_556 7_565 ?
C1 K1 Dy1 54.63(4) . . ?
C1 K1 K1 72.08(4) . 7_565 ?
C1 K1 S3 141.98(4) . 1_565 ?
C1 K1 S1 135.63(4) . 7_565 ?
C1 K1 S1 127.68(4) . 1_565 ?
C1 K1 N2 76.27(5) . 2_556 ?
O3 K1 Dy1 71.84(4) . . ?
O3 K1 K1 106.66(5) . 7_565 ?
O3 K1 S3 127.72(5) . 1_565 ?
O3 K1 S1 136.44(4) . 7_565 ?
O3 K1 S1 63.79(4) . 1_565 ?
O3 K1 N2 105.71(5) . 2_556 ?
O3 K1 C1 64.80(6) . . ?
K1 K2 K1 51.922(12) . 7_565 ?
S2 K2 K1 82.932(15) 3_444 7_565 ?
S2 K2 K1 97.657(16) 3_454 . ?
S2 K2 K1 114.109(16) 3_444 . ?
S2 K2 K1 74.363(15) 2_556 . ?
S2 K2 K1 127.493(18) 3_454 7_565 ?
S2 K2 K1 114.418(16) 2_556 7_565 ?
S2 K2 S2 89.847(19) 3_454 2_556 ?
S2 K2 S2 146.47(2) 3_454 3_444 ?
S2 K2 S2 88.718(18) 3_444 2_556 ?
S2 K2 S4 81.31(5) 3_444 7_565 ?
S2 K2 S4 84.33(5) 3_454 7_565 ?
S2 K2 C3 68.85(4) 2_556 . ?
S2 K2 C3 62.98(4) 3_444 . ?
S2 K2 C3 145.41(4) 3_454 . ?
S3 K2 K1 141.107(19) 4_455 . ?
S3 K2 K1 149.860(19) 4_455 7_565 ?
S3 K2 S2 66.928(16) 4_455 3_444 ?
S3 K2 S2 66.753(16) 4_455 2_556 ?
S3 K2 S2 81.811(18) 4_455 3_454 ?
S3 K2 S4 85.05(5) 4_455 7_565 ?
S3 K2 C3 111.74(4) 4_455 . ?
S3 K2 O3 118.36(4) 4_455 7_565 ?
S1 K2 K1 57.849(14) 7_565 7_565 ?
S1 K2 K1 49.880(13) 7_565 . ?
S1 K2 S2 114.51(2) 7_565 2_556 ?
S1 K2 S2 69.833(17) 7_565 3_454 ?
S1 K2 S2 139.64(2) 7_565 3_444 ?
S1 K2 S3 151.51(2) 7_565 4_455 ?
S1 K2 S4 89.35(6) 7_565 7_565 ?
S1 K2 C3 93.87(4) 7_565 . ?
S1 K2 O3 79.09(4) 7_565 7_565 ?
S4 K2 K1 90.62(5) 7_565 7_565 ?
S4 K2 K1 133.78(5) 7_565 . ?
S4 K2 S2 151.75(5) 7_565 2_556 ?
S4 K2 C3 127.09(6) 7_565 . ?
N3 K2 K1 36.14(4) . 7_565 ?
N3 K2 K1 37.10(4) . . ?
N3 K2 S2 77.52(4) . 3_444 ?
N3 K2 S2 78.50(4) . 2_556 ?
N3 K2 S2 134.75(4) . 3_454 ?
N3 K2 S3 129.73(4) . 4_455 ?
N3 K2 S1 75.72(4) . 7_565 ?
N3 K2 S4 124.18(6) . 7_565 ?
N3 K2 C3 18.21(5) . . ?
N3 K2 O3 70.80(6) . 7_565 ?
N3 K2 N4 129.48(19) . 7_565 ?
C3 K2 K1 51.40(4) . . ?
C3 K2 K1 49.64(4) . 7_565 ?
O3 K2 K1 92.86(5) 7_565 . ?
O3 K2 K1 41.10(5) 7_565 7_565 ?
O3 K2 S2 127.58(4) 7_565 3_454 ?
O3 K2 S2 142.14(5) 7_565 2_556 ?
O3 K2 S2 63.77(4) 7_565 3_444 ?
O3 K2 S4 53.52(6) 7_565 7_565 ?
O3 K2 C3 75.33(6) 7_565 . ?
N4 K2 K1 134.1(2) 7_565 . ?
N4 K2 K1 94.8(2) 7_565 7_565 ?
N4 K2 S2 77.52(15) 7_565 3_454 ?
N4 K2 S2 87.15(17) 7_565 3_444 ?
N4 K2 S2 149.7(2) 7_565 2_556 ?
N4 K2 S3 84.1(2) 7_565 4_455 ?
N4 K2 S1 87.1(2) 7_565 7_565 ?
N4 K2 S4 6.80(16) 7_565 7_565 ?
N4 K2 C3 133.64(16) 7_565 . ?
N4 K2 O3 59.33(18) 7_565 7_565 ?
K2 S2 K2 146.48(2) 3_545 3 ?
K2 S2 K2 91.295(19) 3_545 2_556 ?
K2 S2 K2 90.137(19) 3 2_556 ?
C2 S2 K2 104.49(8) . 2_556 ?
C2 S2 K2 108.46(8) . 3 ?
C2 S2 K2 103.57(8) . 3_545 ?
K1 S3 K2 146.90(2) 1_545 4_445 ?
C3 S3 K1 104.82(8) . 1_545 ?
C3 S3 K2 105.03(8) . 4_445 ?
K1 S1 K1 99.109(17) 1_545 7_565 ?
K2 S1 K1 84.625(18) 7_565 7_565 ?
K2 S1 K1 156.27(2) 7_565 1_545 ?
C1 S1 K1 98.95(8) . 1_545 ?
C1 S1 K1 110.24(7) . 7_565 ?
C1 S1 K2 101.69(8) . 7_565 ?
C4 S4 K2 108.71(13) . 7_565 ?
Dy1 O1 H1A 113.4(18) . . ?
Dy1 O1 H1B 113.1(18) . . ?
H1A O1 H1B 104(3) . . ?
Dy1 O2 K1 102.14(5) . . ?
Dy1 N1 K1 101.60(6) . . ?
C1 N1 Dy1 169.01(17) . . ?
C1 N1 K1 87.79(14) . . ?
K1 N3 K1 89.42(6) . 7_565 ?
K1 N3 K2 104.97(6) . . ?
K2 N3 K1 108.17(6) . 7_565 ?
C3 N3 K1 117.34(16) . 7_565 ?
C3 N3 K1 122.91(16) . . ?
C3 N3 K2 111.45(16) . . ?
Dy1 N2 K1 92.48(7) . 2_556 ?
C2 N2 Dy1 161.64(19) . . ?
C2 N2 K1 103.73(17) . 2_556 ?
S1 C1 K1 107.62(9) . . ?
N1 C1 K1 71.02(13) . . ?
N1 C1 S1 178.6(2) . . ?
N2 C2 S2 179.0(2) . . ?
S3 C3 K2 129.24(10) . . ?
N3 C3 K2 50.34(13) . . ?
N3 C3 S3 178.9(2) . . ?
S4 C4 S4 180.0 5_666 . ?
N4 C4 S4 161.8(3) . 5_666 ?
N4 C4 S4 161.8(3) 5_666 . ?
N4 C4 S4 18.2(3) 5_666 5_666 ?
N4 C4 S4 18.2(3) . . ?
N4 C4 N4 180.0 5_666 . ?
K1 O3 K2 93.97(6) . 7_565 ?
C4 N4 K2 124.8(6) . 7_565 ?

loop_
_geom_bond_atom_site_label_1
_geom_bond_atom_site_label_2
_geom_bond_distance
_geom_bond_site_symmetry_2
_geom_bond_publ_flag
Dy1 K1 4.2346(5) 2_556 ?
Dy1 K1 4.2345(5) . ?
Dy1 O1 2.4881(16) . ?
Dy1 O1 2.4881(16) 2_556 ?
Dy1 O2 2.4290(16) . ?
Dy1 O2 2.4289(15) 2_556 ?
Dy1 N1 2.3869(19) 2_556 ?
Dy1 N1 2.3868(19) . ?
Dy1 N2 2.4091(19) 2_556 ?
Dy1 N2 2.4091(19) . ?
K1 K1 4.0284(9) 7_565 ?
K1 S3 3.2514(7) 1_565 ?
K1 S1 3.4686(7) 7_565 ?
K1 S1 3.2681(7) 1_565 ?
K1 O2 2.9953(16) . ?
K1 N1 3.0505(19) . ?
K1 N3 2.906(2) 7_565 ?
K1 N3 2.820(2) . ?
K1 N2 3.380(2) 2_556 ?
K1 C1 3.223(2) . ?
K1 O3 3.084(3) . ?
K2 S2 3.3972(8) 3_444 ?
K2 S2 3.4072(8) 2_556 ?
K2 S2 3.3292(8) 3_454 ?
K2 S3 3.2816(7) 4_455 ?
K2 S1 3.2352(7) 7_565 ?
K2 S4 3.405(3) 7_565 ?
K2 N3 2.873(2) . ?
K2 C3 3.474(2) . ?
K2 O3 3.313(2) 7_565 ?
K2 N4 3.168(11) 7_565 ?
S2 C2 1.642(2) . ?
S3 C3 1.657(2) . ?
S1 C1 1.635(2) . ?
S4 C4 1.461(3) . ?
O1 H1A 0.837(17) . ?
O1 H1B 0.845(16) . ?
N1 C1 1.166(3) . ?
N3 C3 1.166(3) . ?
N2 C2 1.166(3) . ?
C4 N4 1.379(12) . ?
C4 N4 1.379(12) 5_666 ?

loop_
_geom_torsion_atom_site_label_1
_geom_torsion_atom_site_label_2
_geom_torsion_atom_site_label_3
_geom_torsion_atom_site_label_4
_geom_torsion
_geom_torsion_site_symmetry_1
_geom_torsion_site_symmetry_2
_geom_torsion_site_symmetry_3
_geom_torsion_site_symmetry_4
_geom_torsion_publ_flag
Dy1 N1 C1 K1 149.0(9) . . . . ?
K1 S3 C3 K2 147.51(9) 1_545 . . . ?
K1 S1 C1 K1 -23.58(9) 7_565 . . . ?
K1 S1 C1 K1 -126.81(6) 1_545 . . . ?
K1 N3 C3 K2 125.8(2) . . . . ?
K1 N3 C3 K2 -125.47(17) 7_565 . . . ?
K2 S3 C3 K2 -18.02(13) 4_445 . . . ?
K2 S1 C1 K1 64.95(7) 7_565 . . . ?
K2 S4 C4 N4 -139.0(19) 7_565 . . 5_666 ?
K2 S4 C4 N4 41.0(19) 7_565 . . . ?
S4 C4 N4 K2 54(2) 5_666 . . 7_565 ?
S4 C4 N4 K2 -126(2) . . . 7_565 ?
